data_7131054
loop_
_publ_author_name
'Biswal, Pragati'
'Nanda, Tanmayee'
'Banjare, Shyam Kumar'
'Mohanty, Smruti Ranjan'
'Mishra, Ranjit'
'Ravikumar, Ponneri C.'

_publ_section_title
;
 <i>N</i>-Allylbenzimidazole as a strategic surrogate in Rh-catalyzed
 stereoselective <i>trans</i>-propenylation of aryl C(sp<sup>2</sup>)-H
 bond.
;
_journal_issue 2
_journal_name_full 'Chemical communications (Cambridge, England)'
_journal_page_first 199
_journal_page_last 202
_journal_paper_doi 10.1039/d2cc06048e
_journal_volume 59
_journal_year 2022
_chemical_formula_moiety '4(C22 H23 Cl N O2 Rh)'
_chemical_formula_sum 'C22 H23 Cl N O2 Rh'
_chemical_formula_weight 471.77
_space_group_crystal_system monoclinic
_space_group_IT_number 14
_space_group_name_Hall '-P 2yn'
_space_group_name_H-M_alt 'P 1 21/n 1'
_atom_sites_solution_hydrogens geom
_atom_sites_solution_primary dual
_audit_creation_date 2021-04-03
_audit_creation_method
;
Olex2 1.2-alpha
(compiled 2017.03.28 svn.r3405 for OlexSys, GUI svn.r5335)
;
_audit_update_record
;
2021-04-05 deposited with the CCDC.	2022-11-30 downloaded from the CCDC.
;
_cell_angle_alpha 90
_cell_angle_beta 91.3970(10)
_cell_angle_gamma 90
_cell_formula_units_Z 4
_cell_length_a 15.79550(10)
_cell_length_b 7.59350(10)
_cell_length_c 15.85550(10)
_cell_measurement_reflns_used 21820
_cell_measurement_temperature 299.7(3)
_cell_measurement_theta_max 75.2650
_cell_measurement_theta_min 3.8910
_cell_volume 1901.19(3)
_computing_cell_refinement 'CrysAlisPro 1.171.40.84a (Rigaku OD, 2020)'
_computing_data_collection 'CrysAlisPro 1.171.40.84a (Rigaku OD, 2020)'
_computing_data_reduction 'CrysAlisPro 1.171.40.84a (Rigaku OD, 2020)'
_computing_molecular_graphics 'Olex2 (Dolomanov et al., 2009)'
_computing_publication_material 'Olex2 (Dolomanov et al., 2009)'
_computing_structure_refinement 'ShelXL (Sheldrick, 2015)'
_computing_structure_solution 'ShelXT (Sheldrick, 2015)'
_diffrn_ambient_environment air
_diffrn_ambient_temperature 299.7(3)
_diffrn_detector 'Hybrid Pixel Array Detector'
_diffrn_detector_area_resol_mean 5.8140
_diffrn_detector_type 'Pilatus 200K'
_diffrn_measured_fraction_theta_full 0.999
_diffrn_measured_fraction_theta_max 0.992
_diffrn_measurement_details
;
List of Runs (angles in degrees, time in seconds):

  # Type    Start    End  Width  t~exp~   \w     \q     \k     \f   Frames
#--------------------------------------------------------------------------
  1  \w   -103.00 -17.00   0.50    1.58    --  -38.50 149.00 109.00  172
  2  \w    -85.00  -4.00   0.50    1.58    --  -38.50 123.00 -53.00  162
  3  \w     98.00 168.00   0.50    9.07    --  102.63 123.00 -53.00  140
  4  \w     37.00 111.00   0.50    9.07    --  102.63-123.00-134.00  148
  5  \w     40.00 130.00   0.50    9.07    --  102.63-149.00  62.00  180
  6  \w    -44.00  31.00   0.50    1.58    --  -38.50  19.00  60.00  150
  7  \w     26.00  99.00   0.50    1.58    --   49.56-123.00-134.00  146
  8  \w     39.00 117.00   0.50    1.58    --   49.56-149.00  62.00  156
  9  \w     83.00 166.00   0.50    9.07    --  102.63 149.00 109.00  166
 10  \w     95.00 171.00   0.50    9.07    --  102.63  15.00  30.00  152
 11  \w     40.00 116.00   0.50    9.07    --  102.63 -61.00-150.00  152
 12  \w     38.00 107.00   0.50    9.07    --  102.63 -45.00   0.00  138
 13  \w     40.00 116.00   0.50    9.07    --  102.63 -61.00   0.00  152
 14  \w     34.00 111.00   0.50    9.07    --  102.63 -15.00 150.00  154
 15  \w    100.00 170.00   0.50    9.07    --  102.63  34.00 -52.67  140
 16  \w   -102.00 -20.00   0.50    1.58    --  -38.50 -71.00 119.24  164
 17  \w   -102.00 -19.00   0.50    1.58    --  -38.50 -72.00  14.01  166
 18  \w     38.00 113.00   0.50    1.58    --   49.56  57.00-150.00  150
 19  \w     38.00 113.00   0.50    1.58    --   49.56  57.00 -30.00  150
 20  \w     38.00 113.00   0.50    1.58    --   49.56  57.00 -90.00  150
 21  \w     95.00 171.00   0.50    9.07    --  102.63  15.00-120.00  152
 22  \w     90.00 165.00   0.50    9.07    --  102.63  61.00 -30.00  150
 23  \w     95.00 171.00   0.50    9.07    --  102.63  15.00 150.00  152
 24  \w     38.00 112.00   0.50    9.07    --  102.63-125.00-180.00  148
 25  \w     98.00 167.00   0.50    9.07    --  102.63  45.00 -90.00  138
 26  \w     98.00 167.00   0.50    9.07    --  102.63  45.00-180.00  138
 27  \w     90.00 165.00   0.50    9.07    --  102.63  61.00  30.00  150
 28  \w     86.00 166.00   0.50    9.07    --  102.63  67.00  98.70  160
 29  \w     34.00 107.00   0.50    9.07    --  102.63 -94.00-120.00  146
 30  \w     99.00 171.00   0.50    9.07    --  102.63  30.00  90.00  144
;
_diffrn_measurement_device 'four-circle diffractometer'
_diffrn_measurement_device_type 'SuperNova, Dual, Cu at home/near, Pilatus 200K'
_diffrn_measurement_method '\w scans'
_diffrn_orient_matrix_type 'CrysAlisPro convention (1999,Acta A55,543-557)'
_diffrn_orient_matrix_UB_11 -0.0971855000
_diffrn_orient_matrix_UB_12 0.0155352000
_diffrn_orient_matrix_UB_13 -0.0065540000
_diffrn_orient_matrix_UB_21 0.0048488000
_diffrn_orient_matrix_UB_22 0.0170586000
_diffrn_orient_matrix_UB_23 -0.0965896000
_diffrn_orient_matrix_UB_31 -0.0070895000
_diffrn_orient_matrix_UB_32 -0.2015400000
_diffrn_orient_matrix_UB_33 -0.0086573000
_diffrn_radiation_monochromator mirror
_diffrn_radiation_probe x-ray
_diffrn_radiation_type CuK\a
_diffrn_radiation_wavelength 1.54184
_diffrn_reflns_av_R_equivalents 0.0441
_diffrn_reflns_av_unetI/netI 0.0211
_diffrn_reflns_Laue_measured_fraction_full 0.999
_diffrn_reflns_Laue_measured_fraction_max 0.992
_diffrn_reflns_limit_h_max 19
_diffrn_reflns_limit_h_min -19
_diffrn_reflns_limit_k_max 6
_diffrn_reflns_limit_k_min -9
_diffrn_reflns_limit_l_max 19
_diffrn_reflns_limit_l_min -19
_diffrn_reflns_number 27928
_diffrn_reflns_point_group_measured_fraction_full 0.999
_diffrn_reflns_point_group_measured_fraction_max 0.992
_diffrn_reflns_theta_full 67.684
_diffrn_reflns_theta_max 74.498
_diffrn_reflns_theta_min 3.903
_diffrn_source 'micro-focus sealed X-ray tube'
_diffrn_source_type 'SuperNova (Cu) X-ray Source'
_exptl_absorpt_coefficient_mu 8.692
_exptl_absorpt_correction_T_max 0.754
_exptl_absorpt_correction_T_min 0.726
_exptl_absorpt_correction_type multi-scan
_exptl_absorpt_process_details
;
CrysAlisPro 1.171.40.84a (Rigaku Oxford Diffraction, 2020)
Empirical absorption correction using spherical harmonics,
implemented in SCALE3 ABSPACK scaling algorithm.
;
_exptl_crystal_colour 'metallic reddish red'
_exptl_crystal_colour_lustre metallic
_exptl_crystal_colour_modifier reddish
_exptl_crystal_colour_primary red
_exptl_crystal_density_diffrn 1.648
_exptl_crystal_description block
_exptl_crystal_F_000 960
_exptl_crystal_size_max 0.17
_exptl_crystal_size_mid 0.16
_exptl_crystal_size_min 0.13
_refine_diff_density_max 0.313
_refine_diff_density_min -0.615
_refine_diff_density_rms 0.063
_refine_ls_extinction_method none
_refine_ls_goodness_of_fit_ref 1.102
_refine_ls_hydrogen_treatment constr
_refine_ls_matrix_type full
_refine_ls_number_parameters 249
_refine_ls_number_reflns 3854
_refine_ls_number_restraints 0
_refine_ls_restrained_S_all 1.102
_refine_ls_R_factor_all 0.0251
_refine_ls_R_factor_gt 0.0243
_refine_ls_shift/su_max 0.001
_refine_ls_shift/su_mean 0.000
_refine_ls_structure_factor_coef Fsqd
_refine_ls_weighting_details 'w=1/[\s^2^(Fo^2^)+(0.0300P)^2^+1.4070P] where P=(Fo^2^+2Fc^2^)/3'
_refine_ls_weighting_scheme calc
_refine_ls_wR_factor_gt 0.0644
_refine_ls_wR_factor_ref 0.0647
_reflns_Friedel_coverage 0.000
_reflns_number_gt 3752
_reflns_number_total 3854
_reflns_threshold_expression 'I > 2\s(I)'
_cod_data_source_file d2cc06048e2.cif
_cod_data_source_block pcr-pb-tn-1nt-oxobri
_cod_depositor_comments 'Adding full bibliography for 7131054--7131055.cif.'
_cod_database_code 7131054
_shelx_shelxl_version_number 2016/4
_chemical_oxdiff_formula 'C88 H92 Cl4 N4 O8 Rh4 '
_shelx_space_group_comment
;
The symmetry employed for this shelxl refinement is uniquely defined
by the following loop, which should always be used as a source of
symmetry information in preference to the above space-group names.
They are only intended as comments.
;
_diffrn_oxdiff_digest_frames
;
019b0c825c075912e9e569d5cf7e05600a00032a855
;
_reflns_odcompleteness_completeness 99.92
_reflns_odcompleteness_iscentric 1
_reflns_odcompleteness_theta 66.97
_olex2_refinement_description
;
1. Fixed Uiso
 At 1.2 times of:
  All C(H) groups, All C(H,H) groups
 At 1.5 times of:
  All C(H,H,H) groups
2.a Secondary CH2 refined with riding coordinates:
 C12(H12A,H12B)
2.b Aromatic/amide H refined with riding coordinates:
 C5(H5), C7(H7), C2(H2), C8(H8), C4(H4), C3(H3)
2.c Idealised Me refined as rotating group:
 C20(H20A,H20B,H20C), C19(H19A,H19B,H19C), C22(H22A,H22B,H22C), C18(H18A,H18B,
 H18C), C21(H21A,H21B,H21C)
;
_olex2_submission_special_instructions 'No special instructions were received'
_oxdiff_exptl_absorpt_empirical_details
;
Empirical correction (ABSPACK) includes:
- Absorption correction using spherical harmonics
- Frame scaling
;
_oxdiff_exptl_absorpt_empirical_full_max 2.462
_oxdiff_exptl_absorpt_empirical_full_min 0.671

loop_
_space_group_symop_operation_xyz
'x, y, z'
'-x+1/2, y+1/2, -z+1/2'
'-x, -y, -z'
'x-1/2, -y-1/2, z-1/2'

loop_
_atom_site_label
_atom_site_type_symbol
_atom_site_fract_x
_atom_site_fract_y
_atom_site_fract_z
_atom_site_U_iso_or_equiv
_atom_site_adp_type
_atom_site_occupancy
_atom_site_site_symmetry_order
_atom_site_calc_flag
_atom_site_refinement_flags_posn
_atom_site_refinement_flags_adp
_atom_site_refinement_flags_occupancy
_atom_site_disorder_assembly
_atom_site_disorder_group
Rh1 Rh 0.24123(2) 0.76720(2) 0.49880(2) 0.02749(7) Uani 1 1 d . . . . .
Cl1 Cl 0.24031(4) 1.05240(7) 0.43305(3) 0.04040(13) Uani 1 1 d . . . . .
O1 O 0.46294(11) 0.8010(3) 0.56001(12) 0.0523(5) Uani 1 1 d . . . . .
N1 N 0.14777(11) 0.8674(2) 0.57994(11) 0.0330(4) Uani 1 1 d . . . . .
O2 O 0.52630(12) 0.9449(3) 0.67278(12) 0.0569(5) Uani 1 1 d . . . . .
C11 C 0.31436(14) 0.8716(3) 0.59514(13) 0.0327(4) Uani 1 1 d . . . . .
C6 C 0.26868(15) 0.9658(3) 0.65726(13) 0.0340(5) Uani 1 1 d . . . . .
C1 C 0.17690(15) 0.9612(3) 0.64733(13) 0.0350(5) Uani 1 1 d . . . . .
C10 C 0.40043(15) 0.8781(3) 0.60776(14) 0.0361(5) Uani 1 1 d . . . . .
C15 C 0.20792(14) 0.4908(3) 0.49601(14) 0.0338(5) Uani 1 1 d . . . . .
C13 C 0.24021(16) 0.6323(3) 0.37293(14) 0.0391(5) Uani 1 1 d . . . . .
C17 C 0.31838(15) 0.6030(3) 0.41980(15) 0.0378(5) Uani 1 1 d . . . . .
C16 C 0.29810(14) 0.5081(3) 0.49526(14) 0.0346(5) Uani 1 1 d . . . . .
C14 C 0.17320(15) 0.5628(3) 0.41892(14) 0.0365(5) Uani 1 1 d . . . . .
C5 C 0.06392(15) 0.8546(3) 0.56517(16) 0.0419(5) Uani 1 1 d . . . . .
H5 H 0.044699 0.790827 0.518423 0.050 Uiso 1 1 calc R . . . .
C9 C 0.44008(16) 0.9670(3) 0.67490(15) 0.0416(5) Uani 1 1 d . . . . .
C7 C 0.30860(18) 1.0567(3) 0.72352(15) 0.0455(6) Uani 1 1 d . . . . .
H7 H 0.275961 1.117332 0.761975 0.055 Uiso 1 1 calc R . . . .
C2 C 0.11955(18) 1.0442(3) 0.70027(15) 0.0461(6) Uani 1 1 d . . . . .
H2 H 0.139371 1.110503 0.745944 0.055 Uiso 1 1 calc R . . . .
C8 C 0.39610(18) 1.0582(4) 0.73306(16) 0.0495(6) Uani 1 1 d . . . . .
H8 H 0.423244 1.118470 0.777025 0.059 Uiso 1 1 calc R . . . .
C4 C 0.00492(17) 0.9320(4) 0.61643(18) 0.0526(7) Uani 1 1 d . . . . .
H4 H -0.052813 0.919663 0.605016 0.063 Uiso 1 1 calc R . . . .
C3 C 0.03410(18) 1.0277(4) 0.68477(17) 0.0521(7) Uani 1 1 d . . . . .
H3 H -0.004053 1.081267 0.720440 0.063 Uiso 1 1 calc R . . . .
C20 C 0.15870(18) 0.3944(4) 0.56041(17) 0.0486(6) Uani 1 1 d . . . . .
H20A H 0.193645 0.376093 0.610018 0.073 Uiso 1 1 calc GR . . . .
H20B H 0.140866 0.282631 0.537959 0.073 Uiso 1 1 calc GR . . . .
H20C H 0.109879 0.462441 0.574726 0.073 Uiso 1 1 calc GR . . . .
C12 C 0.54149(16) 0.8605(4) 0.59467(18) 0.0517(6) Uani 1 1 d . . . . .
H12A H 0.567593 0.942396 0.556226 0.062 Uiso 1 1 calc R . . . .
H12B H 0.579547 0.761545 0.603426 0.062 Uiso 1 1 calc R . . . .
C19 C 0.35763(18) 0.4273(4) 0.55834(18) 0.0519(6) Uani 1 1 d . . . . .
H19A H 0.412236 0.481787 0.554471 0.078 Uiso 1 1 calc GR . . . .
H19B H 0.362563 0.303481 0.547231 0.078 Uiso 1 1 calc GR . . . .
H19C H 0.336483 0.444476 0.613988 0.078 Uiso 1 1 calc GR . . . .
C22 C 0.2323(3) 0.7200(4) 0.28881(17) 0.0624(9) Uani 1 1 d . . . . .
H22A H 0.176241 0.767245 0.281365 0.094 Uiso 1 1 calc GR . . . .
H22B H 0.242595 0.635479 0.245207 0.094 Uiso 1 1 calc GR . . . .
H22C H 0.272964 0.813581 0.285763 0.094 Uiso 1 1 calc GR . . . .
C18 C 0.40401(19) 0.6367(4) 0.3856(2) 0.0622(8) Uani 1 1 d . . . . .
H18A H 0.405646 0.753034 0.361992 0.093 Uiso 1 1 calc GR . . . .
H18B H 0.415635 0.551757 0.342619 0.093 Uiso 1 1 calc GR . . . .
H18C H 0.445866 0.627166 0.430330 0.093 Uiso 1 1 calc GR . . . .
C21 C 0.08243(18) 0.5490(4) 0.3895(2) 0.0608(8) Uani 1 1 d . . . . .
H21A H 0.048078 0.515437 0.435934 0.091 Uiso 1 1 calc GR . . . .
H21B H 0.077483 0.461796 0.345773 0.091 Uiso 1 1 calc GR . . . .
H21C H 0.063665 0.660809 0.367846 0.091 Uiso 1 1 calc GR . . . .

loop_
_atom_site_aniso_label
_atom_site_aniso_U_11
_atom_site_aniso_U_22
_atom_site_aniso_U_33
_atom_site_aniso_U_23
_atom_site_aniso_U_13
_atom_site_aniso_U_12
Rh1 0.02940(10) 0.02622(10) 0.02688(10) -0.00216(5) 0.00110(6) -0.00037(5)
Cl1 0.0508(3) 0.0310(3) 0.0395(3) 0.0035(2) 0.0049(2) -0.0009(2)
O1 0.0345(9) 0.0690(12) 0.0534(11) -0.0190(10) 0.0040(8) -0.0060(9)
N1 0.0352(9) 0.0305(9) 0.0335(9) 0.0028(7) 0.0059(7) 0.0028(7)
O2 0.0411(9) 0.0774(14) 0.0516(10) -0.0085(10) -0.0083(8) -0.0114(9)
C11 0.0410(11) 0.0288(11) 0.0282(10) -0.0017(8) -0.0014(8) -0.0019(9)
C6 0.0474(12) 0.0283(11) 0.0265(9) 0.0013(8) 0.0015(8) 0.0013(9)
C1 0.0478(12) 0.0283(11) 0.0291(10) 0.0040(8) 0.0069(9) 0.0046(9)
C10 0.0397(11) 0.0354(12) 0.0332(10) -0.0015(9) -0.0007(9) -0.0022(9)
C15 0.0380(11) 0.0262(11) 0.0375(11) -0.0033(9) 0.0031(9) -0.0001(9)
C13 0.0569(14) 0.0321(12) 0.0285(10) -0.0081(9) 0.0024(9) -0.0018(10)
C17 0.0403(12) 0.0338(11) 0.0397(11) -0.0123(10) 0.0100(9) -0.0020(9)
C16 0.0374(11) 0.0281(11) 0.0383(11) -0.0076(9) 0.0008(9) 0.0052(9)
C14 0.0408(12) 0.0315(11) 0.0368(11) -0.0076(9) -0.0048(9) -0.0032(9)
C5 0.0356(11) 0.0441(14) 0.0462(13) 0.0041(11) 0.0031(9) 0.0044(10)
C9 0.0443(12) 0.0438(13) 0.0364(11) 0.0031(10) -0.0058(9) -0.0095(10)
C7 0.0608(15) 0.0422(14) 0.0336(11) -0.0086(10) 0.0007(10) 0.0008(12)
C2 0.0596(15) 0.0424(14) 0.0367(12) 0.0012(10) 0.0115(11) 0.0107(12)
C8 0.0611(16) 0.0492(15) 0.0376(12) -0.0084(11) -0.0085(11) -0.0093(12)
C4 0.0387(13) 0.0580(17) 0.0615(16) 0.0137(14) 0.0102(11) 0.0114(12)
C3 0.0565(15) 0.0532(16) 0.0476(14) 0.0096(12) 0.0203(12) 0.0191(13)
C20 0.0562(15) 0.0398(13) 0.0502(14) 0.0023(11) 0.0134(12) -0.0055(12)
C12 0.0379(13) 0.0611(17) 0.0559(15) -0.0038(13) -0.0034(11) -0.0044(12)
C19 0.0506(15) 0.0472(15) 0.0574(15) -0.0028(12) -0.0106(12) 0.0151(12)
C22 0.107(3) 0.0482(16) 0.0324(13) -0.0022(11) 0.0042(15) -0.0018(16)
C18 0.0552(16) 0.0647(19) 0.0680(18) -0.0198(15) 0.0269(14) -0.0100(14)
C21 0.0503(16) 0.0630(19) 0.0681(18) -0.0108(15) -0.0183(13) -0.0017(14)

loop_
_atom_type_symbol
_atom_type_description
_atom_type_scat_dispersion_real
_atom_type_scat_dispersion_imag
_atom_type_scat_source
C C 0.0181 0.0091 'International Tables Vol C Tables 4.2.6.8 and 6.1.1.4'
H H 0.0000 0.0000 'International Tables Vol C Tables 4.2.6.8 and 6.1.1.4'
Cl Cl 0.3639 0.7018 'International Tables Vol C Tables 4.2.6.8 and 6.1.1.4'
N N 0.0311 0.0180 'International Tables Vol C Tables 4.2.6.8 and 6.1.1.4'
O O 0.0492 0.0322 'International Tables Vol C Tables 4.2.6.8 and 6.1.1.4'
Rh Rh 0.0927 3.6045 'International Tables Vol C Tables 4.2.6.8 and 6.1.1.4'

loop_
_geom_angle_atom_site_label_1
_geom_angle_atom_site_label_2
_geom_angle_atom_site_label_3
_geom_angle
_geom_angle_site_symmetry_1
_geom_angle_site_symmetry_3
_geom_angle_publ_flag
N1 Rh1 Cl1 86.73(5) . . ?
N1 Rh1 C15 100.82(8) . . ?
N1 Rh1 C13 135.47(8) . . ?
N1 Rh1 C17 165.25(8) . . ?
N1 Rh1 C16 129.55(8) . . ?
N1 Rh1 C14 104.93(8) . . ?
C11 Rh1 Cl1 88.39(6) . . ?
C11 Rh1 N1 78.32(8) . . ?
C11 Rh1 C15 121.48(8) . . ?
C11 Rh1 C13 146.15(9) . . ?
C11 Rh1 C17 109.81(9) . . ?
C11 Rh1 C16 98.29(9) . . ?
C11 Rh1 C14 159.16(9) . . ?
C15 Rh1 Cl1 150.02(6) . . ?
C15 Rh1 C13 62.77(8) . . ?
C15 Rh1 C14 37.81(8) . . ?
C13 Rh1 Cl1 91.47(6) . . ?
C13 Rh1 C14 36.32(9) . . ?
C17 Rh1 Cl1 105.41(7) . . ?
C17 Rh1 C15 64.49(8) . . ?
C17 Rh1 C13 38.17(9) . . ?
C17 Rh1 C14 63.02(9) . . ?
C16 Rh1 Cl1 143.72(6) . . ?
C16 Rh1 C15 38.61(9) . . ?
C16 Rh1 C13 63.63(9) . . ?
C16 Rh1 C17 38.85(9) . . ?
C16 Rh1 C14 63.44(8) . . ?
C14 Rh1 Cl1 112.22(6) . . ?
C10 O1 C12 106.33(19) . . ?
C1 N1 Rh1 116.01(15) . . ?
C5 N1 Rh1 124.47(16) . . ?
C5 N1 C1 119.3(2) . . ?
C9 O2 C12 105.38(18) . . ?
C6 C11 Rh1 114.99(16) . . ?
C10 C11 Rh1 131.39(16) . . ?
C10 C11 C6 113.4(2) . . ?
C11 C6 C1 115.64(19) . . ?
C7 C6 C11 122.7(2) . . ?
C7 C6 C1 121.6(2) . . ?
N1 C1 C6 114.58(19) . . ?
N1 C1 C2 119.8(2) . . ?
C2 C1 C6 125.6(2) . . ?
O1 C10 C9 107.9(2) . . ?
C11 C10 O1 128.4(2) . . ?
C11 C10 C9 123.6(2) . . ?
C16 C15 Rh1 70.69(12) . . ?
C16 C15 C14 108.5(2) . . ?
C16 C15 C20 125.9(2) . . ?
C14 C15 Rh1 74.65(13) . . ?
C14 C15 C20 125.1(2) . . ?
C20 C15 Rh1 126.36(16) . . ?
C17 C13 Rh1 67.96(12) . . ?
C17 C13 C22 125.5(3) . . ?
C14 C13 Rh1 72.44(12) . . ?
C14 C13 C17 108.7(2) . . ?
C14 C13 C22 125.7(3) . . ?
C22 C13 Rh1 126.15(17) . . ?
C13 C17 Rh1 73.87(13) . . ?
C13 C17 C18 124.0(2) . . ?
C16 C17 Rh1 70.58(12) . . ?
C16 C17 C13 107.49(19) . . ?
C16 C17 C18 127.6(2) . . ?
C18 C17 Rh1 129.75(18) . . ?
C15 C16 Rh1 70.70(12) . . ?
C15 C16 C17 107.1(2) . . ?
C15 C16 C19 124.7(2) . . ?
C17 C16 Rh1 70.58(13) . . ?
C17 C16 C19 128.0(2) . . ?
C19 C16 Rh1 127.83(17) . . ?
C15 C14 Rh1 67.54(12) . . ?
C15 C14 C21 125.5(2) . . ?
C13 C14 Rh1 71.24(12) . . ?
C13 C14 C15 108.0(2) . . ?
C13 C14 C21 126.3(2) . . ?
C21 C14 Rh1 131.35(18) . . ?
N1 C5 H5 118.6 . . ?
N1 C5 C4 122.9(3) . . ?
C4 C5 H5 118.6 . . ?
O2 C9 C10 110.4(2) . . ?
C8 C9 O2 127.1(2) . . ?
C8 C9 C10 122.5(2) . . ?
C6 C7 H7 119.4 . . ?
C8 C7 C6 121.1(2) . . ?
C8 C7 H7 119.4 . . ?
C1 C2 H2 120.0 . . ?
C3 C2 C1 120.0(3) . . ?
C3 C2 H2 120.0 . . ?
C9 C8 C7 116.5(2) . . ?
C9 C8 H8 121.7 . . ?
C7 C8 H8 121.7 . . ?
C5 C4 H4 121.0 . . ?
C3 C4 C5 118.0(3) . . ?
C3 C4 H4 121.0 . . ?
C2 C3 C4 119.9(2) . . ?
C2 C3 H3 120.0 . . ?
C4 C3 H3 120.0 . . ?
C15 C20 H20A 109.5 . . ?
C15 C20 H20B 109.5 . . ?
C15 C20 H20C 109.5 . . ?
H20A C20 H20B 109.5 . . ?
H20A C20 H20C 109.5 . . ?
H20B C20 H20C 109.5 . . ?
O1 C12 O2 108.5(2) . . ?
O1 C12 H12A 110.0 . . ?
O1 C12 H12B 110.0 . . ?
O2 C12 H12A 110.0 . . ?
O2 C12 H12B 110.0 . . ?
H12A C12 H12B 108.4 . . ?
C16 C19 H19A 109.5 . . ?
C16 C19 H19B 109.5 . . ?
C16 C19 H19C 109.5 . . ?
H19A C19 H19B 109.5 . . ?
H19A C19 H19C 109.5 . . ?
H19B C19 H19C 109.5 . . ?
C13 C22 H22A 109.5 . . ?
C13 C22 H22B 109.5 . . ?
C13 C22 H22C 109.5 . . ?
H22A C22 H22B 109.5 . . ?
H22A C22 H22C 109.5 . . ?
H22B C22 H22C 109.5 . . ?
C17 C18 H18A 109.5 . . ?
C17 C18 H18B 109.5 . . ?
C17 C18 H18C 109.5 . . ?
H18A C18 H18B 109.5 . . ?
H18A C18 H18C 109.5 . . ?
H18B C18 H18C 109.5 . . ?
C14 C21 H21A 109.5 . . ?
C14 C21 H21B 109.5 . . ?
C14 C21 H21C 109.5 . . ?
H21A C21 H21B 109.5 . . ?
H21A C21 H21C 109.5 . . ?
H21B C21 H21C 109.5 . . ?

loop_
_geom_bond_atom_site_label_1
_geom_bond_atom_site_label_2
_geom_bond_distance
_geom_bond_site_symmetry_2
_geom_bond_publ_flag
Rh1 Cl1 2.4034(6) . ?
Rh1 N1 2.1226(17) . ?
Rh1 C11 2.052(2) . ?
Rh1 C15 2.164(2) . ?
Rh1 C13 2.243(2) . ?
Rh1 C17 2.164(2) . ?
Rh1 C16 2.164(2) . ?
Rh1 C14 2.258(2) . ?
O1 C10 1.388(3) . ?
O1 C12 1.418(3) . ?
N1 C1 1.355(3) . ?
N1 C5 1.343(3) . ?
O2 C9 1.373(3) . ?
O2 C12 1.420(3) . ?
C11 C6 1.427(3) . ?
C11 C10 1.370(3) . ?
C6 C1 1.455(3) . ?
C6 C7 1.395(3) . ?
C1 C2 1.400(3) . ?
C10 C9 1.396(3) . ?
C15 C16 1.431(3) . ?
C15 C14 1.436(3) . ?
C15 C20 1.490(3) . ?
C13 C17 1.443(3) . ?
C13 C14 1.403(3) . ?
C13 C22 1.493(4) . ?
C17 C16 1.439(3) . ?
C17 C18 1.491(3) . ?
C16 C19 1.488(3) . ?
C14 C21 1.501(3) . ?
C5 H5 0.9300 . ?
C5 C4 1.383(4) . ?
C9 C8 1.358(4) . ?
C7 H7 0.9300 . ?
C7 C8 1.387(4) . ?
C2 H2 0.9300 . ?
C2 C3 1.372(4) . ?
C8 H8 0.9300 . ?
C4 H4 0.9300 . ?
C4 C3 1.375(4) . ?
C3 H3 0.9300 . ?
C20 H20A 0.9600 . ?
C20 H20B 0.9600 . ?
C20 H20C 0.9600 . ?
C12 H12A 0.9700 . ?
C12 H12B 0.9700 . ?
C19 H19A 0.9600 . ?
C19 H19B 0.9600 . ?
C19 H19C 0.9600 . ?
C22 H22A 0.9600 . ?
C22 H22B 0.9600 . ?
C22 H22C 0.9600 . ?
C18 H18A 0.9600 . ?
C18 H18B 0.9600 . ?
C18 H18C 0.9600 . ?
C21 H21A 0.9600 . ?
C21 H21B 0.9600 . ?
C21 H21C 0.9600 . ?
